data_7010763
loop_
_publ_author_name
'Susana M. O. Quintal'
'Helena I. S. Nogueira'
'Helena M. Carapu\,ca'
'Vitor F\'elix'
'Michael G. B. Drew'

_publ_section_title
;
 Polynuclear molybdenum and tungsten complexes of 3-hydroxypicolinic
 acid and the crystal structures of (nBu4N)2[Mo4O12(picOH)2] and
 (nHex4N)2[Mo2O6(picOH)2]
;
_journal_issue 21
_journal_name_full 'J. Chem. Soc., Dalton Trans.'
_journal_page_first 3196
_journal_page_last 3201
_journal_paper_doi 10.1039/b103348b
_journal_year 2001
_chemical_formula_moiety (n-Bu4N)2[Mo4O12(picOH)2]
_chemical_formula_sum 'C44 H80 Mo4 N4 O18'
_chemical_formula_weight 1336.88
_chemical_name_systematic
; 
? 
;
_space_group_IT_number 18
_symmetry_cell_setting orthorhombic
_symmetry_space_group_name_Hall 'P 2bc 2'
_symmetry_space_group_name_H-M 'P 2 21 21'
_atom_sites_solution_hydrogens geom
_atom_sites_solution_primary direct
_atom_sites_solution_secondary difmap
_audit_creation_method SHELXL-97
_cell_angle_alpha 90.00
_cell_angle_beta 90.00
_cell_angle_gamma 90.00
_cell_formula_units_Z 2
_cell_length_a 8.758(11)
_cell_length_b 17.540(23)
_cell_length_c 18.560(25)
_cell_measurement_reflns_used all
_cell_measurement_temperature 293(2)
_cell_volume 2851(6)
_computing_cell_refinement XDS
_computing_data_collection 'XDS (Kabsch, 1991)'
_computing_data_reduction XDS
_computing_molecular_graphics PLATON(Spek,1994)
_computing_structure_refinement 'SHELXL-93 (Sheldrick, 1993)'
_computing_structure_solution 'SHELXS-86 (Sheldrick, 1990)'
_diffrn_ambient_temperature 293(2)
_diffrn_measurement_device 'Marresearch Image Plate'
_diffrn_measurement_method '92 frames at 5^o intervals, counting time 5 min.'
_diffrn_radiation_monochromator graphite
_diffrn_radiation_source 'fine-focus sealed tube'
_diffrn_radiation_type MoK\a
_diffrn_radiation_wavelength 0.71073
_diffrn_reflns_av_R_equivalents 0.0236
_diffrn_reflns_av_sigmaI/netI 0.0367
_diffrn_reflns_limit_h_max 9
_diffrn_reflns_limit_h_min 0
_diffrn_reflns_limit_k_max 21
_diffrn_reflns_limit_k_min -21
_diffrn_reflns_limit_l_max 22
_diffrn_reflns_limit_l_min -22
_diffrn_reflns_number 8475
_diffrn_reflns_theta_max 25.99
_diffrn_reflns_theta_min 2.57
_diffrn_standards_number all
_exptl_absorpt_coefficient_mu 0.927
_exptl_absorpt_correction_type none
_exptl_crystal_density_diffrn 1.557
_exptl_crystal_density_method 'not measured'
_exptl_crystal_F_000 1368
_refine_diff_density_max 1.524
_refine_diff_density_min -0.859
_refine_diff_density_rms 0.106
_refine_ls_abs_structure_details 'Flack H D (1983), Acta Cryst. A39, 876-881'
_refine_ls_abs_structure_Flack 0(2)
_refine_ls_extinction_coef 0.0014(3)
_refine_ls_extinction_expression Fc^*^=kFc[1+0.001xFc^2^\l^3^/sin(2\q)]^-1/4^
_refine_ls_extinction_method SHELXL
_refine_ls_goodness_of_fit_ref 1.129
_refine_ls_hydrogen_treatment mixed
_refine_ls_matrix_type full
_refine_ls_number_parameters 319
_refine_ls_number_reflns 4826
_refine_ls_number_restraints 0
_refine_ls_restrained_S_all 1.129
_refine_ls_R_factor_all 0.0748
_refine_ls_R_factor_gt 0.0481
_refine_ls_shift/su_max 0.001
_refine_ls_shift/su_mean 0.000
_refine_ls_structure_factor_coef Fsqd
_refine_ls_weighting_details 'w=1/[\s^2^(Fo^2^)+(0.0545P)^2^+6.7780P] where P=(Fo^2^+2Fc^2^)/3'
_refine_ls_weighting_scheme calc
_refine_ls_wR_factor_gt 0.1140
_refine_ls_wR_factor_ref 0.1291
_reflns_number_gt 3776
_reflns_number_total 4826
_reflns_threshold_expression >2sigma(I)
_cod_data_source_file b103348b.txt
_cod_data_source_block compound1
_cod_depositor_comments
;
The following automatic conversions were performed:
'_symmetry_cell_setting' value 'Orthorhombic' changed to 'orthorhombic'
according to '/home/saulius/struct/CIF-dictionaries/cif_core.dic'
dictionary named 'cif_core.dic' version 2.4.1 from 2010-06-29.

Automatic conversion script
Id: cif_fix_enum 1527 2010-12-29 10:47:43Z saulius 

The following automatic conversions were performed:

'_refine_ls_weighting_scheme' value 'calc
w=1/[\s^2^(Fo^2^)+(0.0545P)^2^+6.7780P] where P=(Fo^2^+2Fc^2^)/3' was
changed to 'calc'. New tag '_refine_ls_weighting_details' was
created. The value of the new tag was set to
'w=1/[\s^2^(Fo^2^)+(0.0545P)^2^+6.7780P] where P=(Fo^2^+2Fc^2^)/3'.

Automatic conversion script
Id: cif_fix_values 3143 2015-03-26 13:38:13Z robertas 
;
_cod_original_sg_symbol_H-M P22121
_cod_database_code 7010763

loop_
_symmetry_equiv_pos_as_xyz
'x, y, z'
'x, -y, -z'
'-x, y+1/2, -z+1/2'
'-x, -y+1/2, z+1/2'

loop_
_atom_site_label
_atom_site_type_symbol
_atom_site_fract_x
_atom_site_fract_y
_atom_site_fract_z
_atom_site_U_iso_or_equiv
_atom_site_adp_type
_atom_site_occupancy
_atom_site_calc_flag
_atom_site_refinement_flags
_atom_site_disorder_assembly
_atom_site_disorder_group
Mo1 Mo 0.34442(7) 0.94007(3) 0.43413(3) 0.03696(18) Uani 1 d . . .
Mo2 Mo 0.32573(8) 0.83136(3) 0.57359(4) 0.0432(2) Uani 1 d . . .
O1 O 0.3600(6) 0.9518(3) 0.5457(2) 0.0425(11) Uani 1 d . . .
O3 O 0.1973(8) 0.9444(3) 0.3753(3) 0.0650(17) Uani 1 d . . .
O2 O 0.2928(6) 0.8410(3) 0.4738(3) 0.0492(13) Uani 1 d . . .
O4 O 0.5144(7) 0.8133(3) 0.5825(4) 0.0647(17) Uani 1 d . . .
O5 O 0.2384(7) 0.7460(3) 0.5907(4) 0.0641(17) Uani 1 d . . .
O6 O 0.5046(9) 0.9222(4) 0.3876(4) 0.078(2) Uani 1 d . . .
N1 N 0.0793(8) 0.8853(4) 0.5886(3) 0.0486(16) Uani 1 d . . .
C2 C 0.0555(10) 0.9119(4) 0.6564(5) 0.053(2) Uani 1 d . . .
C3 C -0.0844(12) 0.9410(5) 0.6784(6) 0.068(3) Uani 1 d . . .
C4 C -0.1993(12) 0.9447(7) 0.6300(8) 0.087(3) Uani 1 d . . .
H4 H -0.2939 0.9641 0.6436 0.104 Uiso 1 calc R . .
C5 C -0.1762(11) 0.9199(5) 0.5607(7) 0.078(3) Uani 1 d . . .
H5 H -0.2548 0.9224 0.5270 0.094 Uiso 1 calc R . .
C6 C -0.0330(10) 0.8906(5) 0.5410(5) 0.059(2) Uani 1 d . . .
H6 H -0.0166 0.8746 0.4938 0.071 Uiso 1 calc R . .
C21 C 0.1913(12) 0.9057(5) 0.7052(5) 0.059(2) Uani 1 d . . .
O22 O 0.3115(8) 0.8753(3) 0.6774(3) 0.0576(15) Uani 1 d . . .
O23 O 0.1805(10) 0.9273(4) 0.7684(3) 0.086(2) Uani 1 d . . .
O31 O -0.1017(10) 0.9658(5) 0.7475(5) 0.106(3) Uani 1 d . . .
H31 H -0.0219 0.9592 0.7697 0.127 Uiso 1 calc R . .
N21 N 0.2179(7) 0.8164(3) 0.1978(4) 0.0422(15) Uani 1 d . . .
C31 C 0.3247(9) 0.8851(4) 0.2003(4) 0.0465(18) Uani 1 d . . .
H31A H 0.2680 0.9297 0.1849 0.056 Uiso 1 calc R . .
H31B H 0.3548 0.8933 0.2500 0.056 Uiso 1 calc R . .
C32 C 0.4673(10) 0.8792(5) 0.1551(5) 0.059(2) Uani 1 d . . .
H32A H 0.5301 0.8375 0.1722 0.071 Uiso 1 calc R . .
H32B H 0.4399 0.8690 0.1053 0.071 Uiso 1 calc R . .
C33 C 0.5551(11) 0.9525(6) 0.1596(6) 0.076(3) Uani 1 d . . .
H33A H 0.4873 0.9944 0.1476 0.091 Uiso 1 calc R . .
H33B H 0.5892 0.9598 0.2088 0.091 Uiso 1 calc R . .
C34 C 0.6906(14) 0.9553(7) 0.1107(7) 0.096(4) Uani 1 d . . .
H34A H 0.6607 0.9399 0.0630 0.115 Uiso 1 calc R . .
H34B H 0.7680 0.9213 0.1283 0.115 Uiso 1 calc R . .
H34C H 0.7301 1.0063 0.1092 0.115 Uiso 1 calc R . .
C41 C 0.1755(11) 0.7967(4) 0.1209(4) 0.0468(19) Uani 1 d . . .
H41A H 0.1010 0.7558 0.1220 0.056 Uiso 1 calc R . .
H41B H 0.2658 0.7772 0.0969 0.056 Uiso 1 calc R . .
C42 C 0.1104(10) 0.8616(5) 0.0752(5) 0.059(2) Uani 1 d . . .
H42A H 0.0160 0.8798 0.0964 0.070 Uiso 1 calc R . .
H42B H 0.1823 0.9036 0.0739 0.070 Uiso 1 calc R . .
C43 C 0.0805(12) 0.8331(6) -0.0010(5) 0.073(3) Uani 1 d . . .
H43A H 0.1745 0.8125 -0.0208 0.088 Uiso 1 calc R . .
H43B H 0.0062 0.7922 0.0007 0.088 Uiso 1 calc R . .
C44 C 0.0229(17) 0.8945(6) -0.0496(4) 0.119(5) Uani 1 d . . .
H44A H -0.0770 0.9101 -0.0342 0.142 Uiso 1 calc R . .
H44B H 0.0175 0.8756 -0.0981 0.142 Uiso 1 calc R . .
H44C H 0.0911 0.9373 -0.0479 0.142 Uiso 1 calc R . .
C51 C 0.0769(10) 0.8377(4) 0.2410(4) 0.054(2) Uani 1 d R . .
H51A H 0.0288 0.8811 0.2178 0.065 Uiso 1 calc R . .
H51B H 0.1098 0.8543 0.2884 0.065 Uiso 1 calc R . .
C52 C -0.0436(11) 0.7758(7) 0.2507(6) 0.075(3) Uani 1 d . . .
H52A H -0.0003 0.7338 0.2779 0.090 Uiso 1 calc R . .
H52B H -0.0741 0.7566 0.2039 0.090 Uiso 1 calc R . .
C53 C -0.1834(14) 0.8067(7) 0.2903(6) 0.087(3) Uani 1 d . . .
H53A H -0.2213 0.8509 0.2644 0.104 Uiso 1 calc R . .
H53B H -0.2629 0.7681 0.2893 0.104 Uiso 1 calc R . .
C54 C -0.1561(17) 0.8278(8) 0.3632(6) 0.105(4) Uani 1 d . . .
H54A H -0.0923 0.7902 0.3857 0.126 Uiso 1 calc R . .
H54B H -0.2515 0.8309 0.3884 0.126 Uiso 1 calc R . .
H54C H -0.1061 0.8765 0.3645 0.126 Uiso 1 calc R . .
C61 C 0.2932(10) 0.7459(4) 0.2294(4) 0.051(2) Uani 1 d . . .
H61A H 0.3829 0.7344 0.2007 0.061 Uiso 1 calc R . .
H61B H 0.2231 0.7035 0.2240 0.061 Uiso 1 calc R . .
C62 C 0.3416(12) 0.7499(4) 0.3080(4) 0.057(2) Uani 1 d . . .
H62A H 0.2540 0.7622 0.3378 0.068 Uiso 1 calc R . .
H62B H 0.4171 0.7898 0.3142 0.068 Uiso 1 calc R . .
C63 C 0.4092(13) 0.6733(6) 0.3318(5) 0.072(3) Uani 1 d . . .
H63A H 0.3329 0.6337 0.3260 0.086 Uiso 1 calc R . .
H63B H 0.4952 0.6607 0.3011 0.086 Uiso 1 calc R . .
C64 C 0.4611(17) 0.6750(6) 0.4090(6) 0.102(4) Uani 1 d . . .
H64A H 0.5485 0.7077 0.4134 0.123 Uiso 1 calc R . .
H64B H 0.4879 0.6244 0.4241 0.123 Uiso 1 calc R . .
H64C H 0.3801 0.6940 0.4389 0.123 Uiso 1 calc R . .

loop_
_atom_site_aniso_label
_atom_site_aniso_U_11
_atom_site_aniso_U_22
_atom_site_aniso_U_33
_atom_site_aniso_U_23
_atom_site_aniso_U_13
_atom_site_aniso_U_12
Mo1 0.0440(4) 0.0298(3) 0.0371(3) -0.0026(3) 0.0046(3) 0.0030(3)
Mo2 0.0457(4) 0.0330(3) 0.0508(4) 0.0085(3) -0.0060(3) 0.0013(3)
O1 0.053(3) 0.036(3) 0.039(2) -0.003(2) -0.004(2) 0.001(2)
O3 0.099(5) 0.041(3) 0.055(3) -0.003(3) -0.033(3) -0.005(4)
O2 0.064(4) 0.028(2) 0.056(3) -0.006(2) 0.000(3) -0.002(2)
O4 0.051(4) 0.063(4) 0.080(5) 0.015(3) -0.008(3) 0.011(3)
O5 0.070(4) 0.047(3) 0.075(4) 0.013(3) 0.001(3) -0.006(3)
O6 0.087(5) 0.055(4) 0.091(5) -0.010(3) 0.049(4) 0.004(3)
N1 0.049(4) 0.048(4) 0.048(4) 0.003(3) -0.005(3) -0.002(3)
C2 0.046(5) 0.038(4) 0.076(6) 0.013(4) 0.016(4) -0.009(3)
C3 0.072(7) 0.044(5) 0.087(7) 0.001(5) 0.032(5) -0.007(5)
C4 0.043(7) 0.064(6) 0.154(11) 0.020(8) 0.027(6) 0.002(5)
C5 0.049(6) 0.065(6) 0.121(9) 0.022(6) -0.010(6) 0.000(4)
C6 0.055(6) 0.042(5) 0.081(6) 0.013(4) -0.012(4) -0.009(4)
C21 0.069(7) 0.045(5) 0.063(6) 0.009(4) 0.006(5) -0.014(4)
O22 0.056(4) 0.061(4) 0.055(3) 0.009(3) -0.004(3) -0.006(3)
O23 0.126(7) 0.092(5) 0.040(3) -0.009(3) 0.010(4) -0.020(5)
O31 0.117(7) 0.090(6) 0.111(6) -0.006(5) 0.053(5) 0.010(5)
N21 0.039(4) 0.043(4) 0.046(4) -0.009(3) 0.001(3) -0.001(3)
C31 0.044(5) 0.036(4) 0.060(5) -0.010(3) 0.004(4) -0.003(4)
C32 0.050(6) 0.050(5) 0.076(6) -0.011(4) 0.011(4) -0.008(4)
C33 0.060(6) 0.063(6) 0.106(8) -0.013(6) 0.017(5) -0.019(5)
C34 0.091(9) 0.083(8) 0.114(9) -0.008(7) 0.009(7) -0.028(7)
C41 0.054(5) 0.044(4) 0.043(4) -0.014(3) -0.003(4) -0.002(4)
C42 0.059(5) 0.065(5) 0.053(5) -0.014(4) -0.006(4) 0.010(4)
C43 0.085(7) 0.083(7) 0.053(5) 0.001(5) -0.006(5) 0.000(6)
C44 0.159(14) 0.120(11) 0.077(9) 0.010(7) -0.041(9) 0.036(10)
C51 0.060(5) 0.054(5) 0.048(5) -0.010(4) 0.008(4) -0.003(4)
C52 0.061(7) 0.102(8) 0.061(6) -0.030(5) 0.027(5) -0.029(5)
C53 0.068(8) 0.103(9) 0.090(8) 0.004(7) 0.013(7) -0.008(6)
C54 0.105(10) 0.117(10) 0.091(9) -0.001(8) 0.027(8) 0.016(10)
C61 0.061(6) 0.039(4) 0.053(5) -0.003(4) 0.001(4) 0.001(4)
C62 0.070(6) 0.042(4) 0.058(5) -0.001(4) -0.005(5) 0.010(4)
C63 0.082(7) 0.062(6) 0.072(7) 0.006(5) 0.001(5) 0.010(5)
C64 0.159(13) 0.069(7) 0.080(8) 0.002(6) -0.040(8) 0.041(8)

loop_
_atom_type_symbol
_atom_type_description
_atom_type_scat_dispersion_real
_atom_type_scat_dispersion_imag
_atom_type_scat_source
C C 0.0033 0.0016 'International Tables Vol C Tables 4.2.6.8 and 6.1.1.4'
H H 0.0000 0.0000 'International Tables Vol C Tables 4.2.6.8 and 6.1.1.4'
N N 0.0061 0.0033 'International Tables Vol C Tables 4.2.6.8 and 6.1.1.4'
O O 0.0106 0.0060 'International Tables Vol C Tables 4.2.6.8 and 6.1.1.4'
Mo Mo -1.6832 0.6857 'International Tables Vol C Tables 4.2.6.8 and 6.1.1.4'

loop_
_geom_angle_atom_site_label_1
_geom_angle_atom_site_label_2
_geom_angle_atom_site_label_3
_geom_angle
_geom_angle_site_symmetry_1
_geom_angle_site_symmetry_3
_geom_angle_publ_flag
O6 Mo1 O3 108.2(4) . . ?
O6 Mo1 O1 102.9(3) . 2_576 ?
O3 Mo1 O1 97.7(3) . 2_576 ?
O6 Mo1 O2 102.9(3) . . ?
O3 Mo1 O2 96.2(3) . . ?
O1 Mo1 O2 145.0(2) 2_576 . ?
O6 Mo1 O1 118.4(3) . . ?
O3 Mo1 O1 133.4(3) . . ?
O1 Mo1 O1 73.0(2) 2_576 . ?
O2 Mo1 O1 74.2(2) . . ?
O4 Mo2 O5 104.8(3) . . ?
O4 Mo2 O2 105.2(3) . . ?
O5 Mo2 O2 101.1(3) . . ?
O4 Mo2 O22 92.1(3) . . ?
O5 Mo2 O22 97.2(3) . . ?
O2 Mo2 O22 150.4(2) . . ?
O4 Mo2 O1 94.0(2) . . ?
O5 Mo2 O1 161.2(3) . . ?
O2 Mo2 O1 72.70(19) . . ?
O22 Mo2 O1 82.5(2) . . ?
O4 Mo2 N1 162.2(3) . . ?
O5 Mo2 N1 85.4(3) . . ?
O2 Mo2 N1 86.6(2) . . ?
O22 Mo2 N1 71.9(2) . . ?
O1 Mo2 N1 76.6(2) . . ?
Mo1 O1 Mo1 106.5(2) 2_576 . ?
Mo1 O1 Mo2 152.4(3) 2_576 . ?
Mo1 O1 Mo2 97.45(19) . . ?
Mo2 O2 Mo1 114.7(3) . . ?
C6 N1 C2 118.6(8) . . ?
C6 N1 Mo2 128.7(6) . . ?
C2 N1 Mo2 112.7(5) . . ?
N1 C2 C3 122.3(9) . . ?
N1 C2 C21 114.4(7) . . ?
C3 C2 C21 123.3(9) . . ?
C4 C3 O31 121.9(10) . . ?
C4 C3 C2 118.6(10) . . ?
O31 C3 C2 119.5(10) . . ?
C3 C4 C5 119.9(10) . . ?
C4 C5 C6 119.4(10) . . ?
N1 C6 C5 121.0(10) . . ?
O23 C21 O22 124.8(9) . . ?
O23 C21 C2 119.3(9) . . ?
O22 C21 C2 115.9(8) . . ?
C21 O22 Mo2 125.0(6) . . ?
C41 N21 C61 106.5(6) . . ?
C41 N21 C51 110.7(6) . . ?
C61 N21 C51 110.5(6) . . ?
C41 N21 C31 111.1(6) . . ?
C61 N21 C31 111.4(6) . . ?
C51 N21 C31 106.7(6) . . ?
C32 C31 N21 115.9(6) . . ?
C33 C32 C31 109.5(7) . . ?
C34 C33 C32 113.6(9) . . ?
N21 C41 C42 116.3(6) . . ?
C43 C42 C41 109.6(7) . . ?
C44 C43 C42 112.5(8) . . ?
N21 C51 C52 116.7(6) . . ?
C51 C52 C53 111.1(9) . . ?
C54 C53 C52 114.5(11) . . ?
N21 C61 C62 117.0(6) . . ?
C61 C62 C63 110.1(7) . . ?
C64 C63 C62 111.9(8) . . ?

loop_
_geom_bond_atom_site_label_1
_geom_bond_atom_site_label_2
_geom_bond_distance
_geom_bond_site_symmetry_2
_geom_bond_publ_flag
Mo1 O6 1.677(7) . ?
Mo1 O3 1.691(6) . ?
Mo1 O1 1.937(5) 2_576 ?
Mo1 O2 1.940(5) . ?
Mo1 O1 2.086(5) . ?
Mo1 Mo2 3.219(3) . ?
Mo2 O4 1.691(6) . ?
Mo2 O5 1.711(6) . ?
Mo2 O2 1.882(6) . ?
Mo2 O22 2.078(6) . ?
Mo2 O1 2.196(6) . ?
Mo2 N1 2.372(7) . ?
O1 Mo1 1.937(5) 2_576 ?
N1 C6 1.325(10) . ?
N1 C2 1.358(11) . ?
C2 C3 1.389(13) . ?
C2 C21 1.499(13) . ?
C3 C4 1.351(15) . ?
C3 O31 1.363(12) . ?
C4 C5 1.374(16) . ?
C5 C6 1.404(14) . ?
C21 O23 1.236(11) . ?
C21 O22 1.288(11) . ?
N21 C41 1.515(9) . ?
N21 C61 1.519(10) . ?
N21 C51 1.519(9) . ?
N21 C31 1.526(9) . ?
C31 C32 1.509(11) . ?
C32 C33 1.501(12) . ?
C33 C34 1.495(14) . ?
C41 C42 1.529(11) . ?
C42 C43 1.523(12) . ?
C43 C44 1.493(12) . ?
C51 C52 1.524(12) . ?
C52 C53 1.527(14) . ?
C53 C54 1.423(16) . ?
C61 C62 1.522(11) . ?
C62 C63 1.533(12) . ?
C63 C64 1.503(13) . ?
